data_7105193
loop_
_publ_author_name
'Jana, Anukul'
'Sarish, Sankaranarayana Pillai'
'Roesky, Herbert W'
'Schulzke, Carola'
'Samuel, Prinson P'

_publ_section_title
;
 A rational design for an efficient synthesis of a monomeric tin(II)
 hydroxide.
;
_journal_issue 5
_journal_name_full 'Chemical communications (Cambridge, England)'
_journal_page_first 707
_journal_page_last 709
_journal_paper_doi 10.1039/b920306k
_journal_volume 46
_journal_year 2010
_chemical_formula_sum 'C33 H42 Fe N2 O5 Sn'
_chemical_formula_weight 721.23
_chemical_name_systematic
;
?
;
_space_group_IT_number 14
_symmetry_cell_setting monoclinic
_symmetry_space_group_name_Hall '-P 2yn'
_symmetry_space_group_name_H-M 'P 1 21/n 1'
_atom_sites_solution_hydrogens geom
_atom_sites_solution_primary direct
_atom_sites_solution_secondary difmap
_audit_creation_method SHELXL-97
_cell_angle_alpha 90.00
_cell_angle_beta 96.62(3)
_cell_angle_gamma 90.00
_cell_formula_units_Z 4
_cell_length_a 16.132(3)
_cell_length_b 10.002(2)
_cell_length_c 20.437(4)
_cell_measurement_reflns_used 27928
_cell_measurement_temperature 133(2)
_cell_measurement_theta_max 51.9
_cell_measurement_theta_min 2.5
_cell_volume 3275.7(11)
_computing_cell_refinement 'X-AREA (Stoe & Cie, 2002)'
_computing_data_collection 'X-AREA (Stoe & Cie, 2002)'
_computing_data_reduction 'X-AREA (Stoe & Cie, 2002)'
_computing_structure_refinement 'SHELXL-97 (Sheldrick, 2008)'
_computing_structure_solution 'SHELXS-97 (Sheldrick, 2008)'
_diffrn_ambient_temperature 133(2)
_diffrn_measured_fraction_theta_full 0.983
_diffrn_measured_fraction_theta_max 0.983
_diffrn_measurement_device_type IPDSII
_diffrn_measurement_method \w
_diffrn_radiation_monochromator graphite
_diffrn_radiation_source 'fine-focus sealed tube'
_diffrn_radiation_type MoK\a
_diffrn_radiation_wavelength 0.71073
_diffrn_reflns_av_R_equivalents 0.0517
_diffrn_reflns_av_sigmaI/netI 0.0411
_diffrn_reflns_limit_h_max 18
_diffrn_reflns_limit_h_min -19
_diffrn_reflns_limit_k_max 12
_diffrn_reflns_limit_k_min -12
_diffrn_reflns_limit_l_max 25
_diffrn_reflns_limit_l_min -24
_diffrn_reflns_number 27077
_diffrn_reflns_theta_full 26.00
_diffrn_reflns_theta_max 26.00
_diffrn_reflns_theta_min 1.53
_exptl_absorpt_coefficient_mu 1.246
_exptl_absorpt_correction_T_max 0.9307
_exptl_absorpt_correction_T_min 0.8080
_exptl_absorpt_correction_type numerical
_exptl_absorpt_process_details 'face indexed'
_exptl_crystal_colour brown
_exptl_crystal_density_diffrn 1.462
_exptl_crystal_density_method 'not measured'
_exptl_crystal_description block
_exptl_crystal_F_000 1480
_exptl_crystal_size_max 0.11
_exptl_crystal_size_mid 0.09
_exptl_crystal_size_min 0.08
_refine_diff_density_max 0.840
_refine_diff_density_min -0.560
_refine_diff_density_rms 0.081
_refine_ls_extinction_method none
_refine_ls_goodness_of_fit_ref 1.079
_refine_ls_hydrogen_treatment constr
_refine_ls_matrix_type full
_refine_ls_number_parameters 390
_refine_ls_number_reflns 6328
_refine_ls_number_restraints 0
_refine_ls_restrained_S_all 1.079
_refine_ls_R_factor_all 0.0556
_refine_ls_R_factor_gt 0.0388
_refine_ls_shift/su_max 0.001
_refine_ls_shift/su_mean 0.000
_refine_ls_structure_factor_coef Fsqd
_refine_ls_weighting_details 'calc w=1/[\s^2^(Fo^2^)+(0.0379P)^2^+0.5948P] where P=(Fo^2^+2Fc^2^)/3'
_refine_ls_weighting_scheme calc
_refine_ls_wR_factor_gt 0.0735
_refine_ls_wR_factor_ref 0.0775
_reflns_number_gt 5164
_reflns_number_total 6328
_reflns_threshold_expression >2\s(I)
_cod_data_source_file b920306k.txt
_cod_data_source_block ja61
_cod_original_sg_symbol_H-M P21/n
_cod_database_code 7105193

loop_
_symmetry_equiv_pos_as_xyz
'x, y, z'
'-x+1/2, y+1/2, -z+1/2'
'-x, -y, -z'
'x-1/2, -y-1/2, z-1/2'

loop_
_atom_site_label
_atom_site_type_symbol
_atom_site_fract_x
_atom_site_fract_y
_atom_site_fract_z
_atom_site_U_iso_or_equiv
_atom_site_adp_type
_atom_site_occupancy
_atom_site_symmetry_multiplicity
_atom_site_calc_flag
_atom_site_refinement_flags
_atom_site_disorder_assembly
_atom_site_disorder_group
Sn1 Sn 0.437819(15) 0.31454(2) 0.238771(10) 0.02290(7) Uani 1 1 d . . .
Fe1 Fe 0.50140(3) 0.53935(5) 0.25084(2) 0.02934(12) Uani 1 1 d . . .
O1 O 0.5958(2) 0.4758(3) 0.37863(14) 0.0501(8) Uani 1 1 d . . .
O2 O 0.3285(2) 0.6416(3) 0.2364(2) 0.0655(10) Uani 1 1 d . . .
O3 O 0.57077(19) 0.8083(3) 0.26922(17) 0.0543(8) Uani 1 1 d . . .
O4 O 0.5861(2) 0.5239(3) 0.13154(15) 0.0552(8) Uani 1 1 d . . .
O5 O 0.31476(15) 0.3120(2) 0.21036(11) 0.0300(5) Uani 1 1 d . . .
H5 H 0.2958 0.2355 0.2167 0.045 Uiso 1 1 calc R . .
N1 N 0.43830(17) 0.1700(3) 0.31532(12) 0.0233(6) Uani 1 1 d . . .
N2 N 0.47060(17) 0.1596(2) 0.17540(12) 0.0217(6) Uani 1 1 d . . .
C1 C 0.5575(3) 0.4930(4) 0.32856(19) 0.0341(8) Uani 1 1 d . . .
C2 C 0.3958(3) 0.5973(4) 0.2424(2) 0.0461(11) Uani 1 1 d . . .
C3 C 0.5430(2) 0.7032(4) 0.2621(2) 0.0393(9) Uani 1 1 d . . .
C4 C 0.5517(3) 0.5221(3) 0.17778(19) 0.0379(9) Uani 1 1 d . . .
C5 C 0.4639(2) 0.2104(3) 0.38294(15) 0.0245(7) Uani 1 1 d . . .
C6 C 0.4133(2) 0.2982(3) 0.41383(16) 0.0278(7) Uani 1 1 d . . .
C7 C 0.4426(3) 0.3437(3) 0.47685(17) 0.0332(8) Uani 1 1 d . . .
H7 H 0.4095 0.4040 0.4987 0.040 Uiso 1 1 calc R . .
C8 C 0.5188(2) 0.3022(4) 0.50787(17) 0.0360(8) Uani 1 1 d . . .
H8 H 0.5380 0.3350 0.5506 0.043 Uiso 1 1 calc R . .
C9 C 0.5672(2) 0.2137(3) 0.47726(17) 0.0325(8) Uani 1 1 d . . .
H9 H 0.6191 0.1851 0.4994 0.039 Uiso 1 1 calc R . .
C10 C 0.5409(2) 0.1655(3) 0.41420(16) 0.0287(7) Uani 1 1 d . . .
C11 C 0.3262(2) 0.3380(4) 0.38353(18) 0.0340(8) Uani 1 1 d . . .
H11 H 0.3215 0.3160 0.3355 0.041 Uiso 1 1 calc R . .
C12 C 0.3082(3) 0.4862(5) 0.3897(3) 0.0564(12) Uani 1 1 d . . .
H12A H 0.3043 0.5081 0.4360 0.085 Uiso 1 1 calc R . .
H12B H 0.2553 0.5079 0.3633 0.085 Uiso 1 1 calc R . .
H12C H 0.3534 0.5381 0.3738 0.085 Uiso 1 1 calc R . .
C13 C 0.2617(3) 0.2548(6) 0.4140(3) 0.0664(15) Uani 1 1 d . . .
H13A H 0.2709 0.1598 0.4056 0.100 Uiso 1 1 calc R . .
H13B H 0.2056 0.2804 0.3944 0.100 Uiso 1 1 calc R . .
H13C H 0.2669 0.2707 0.4616 0.100 Uiso 1 1 calc R . .
C14 C 0.5975(2) 0.0695(4) 0.38206(18) 0.0335(8) Uani 1 1 d . . .
H14 H 0.5664 0.0370 0.3399 0.040 Uiso 1 1 calc R . .
C15 C 0.6761(3) 0.1401(5) 0.3657(2) 0.0484(11) Uani 1 1 d . . .
H15A H 0.6606 0.2166 0.3369 0.073 Uiso 1 1 calc R . .
H15B H 0.7101 0.0777 0.3431 0.073 Uiso 1 1 calc R . .
H15C H 0.7081 0.1715 0.4064 0.073 Uiso 1 1 calc R . .
C16 C 0.6209(3) -0.0523(5) 0.4258(2) 0.0571(12) Uani 1 1 d . . .
H16A H 0.6580 -0.0243 0.4648 0.086 Uiso 1 1 calc R . .
H16B H 0.6496 -0.1184 0.4011 0.086 Uiso 1 1 calc R . .
H16C H 0.5702 -0.0922 0.4396 0.086 Uiso 1 1 calc R . .
C17 C 0.3867(3) -0.0450(4) 0.35376(18) 0.0363(8) Uani 1 1 d . . .
H17A H 0.4293 -0.1145 0.3627 0.054 Uiso 1 1 calc R . .
H17B H 0.3327 -0.0867 0.3394 0.054 Uiso 1 1 calc R . .
H17C H 0.3826 0.0070 0.3939 0.054 Uiso 1 1 calc R . .
C18 C 0.4106(2) 0.0459(3) 0.30055(16) 0.0251(7) Uani 1 1 d . . .
C19 C 0.4050(2) -0.0076(3) 0.23694(16) 0.0256(7) Uani 1 1 d . . .
H19 H 0.3712 -0.0853 0.2300 0.031 Uiso 1 1 calc R . .
C20 C 0.4416(2) 0.0361(3) 0.18230(16) 0.0241(7) Uani 1 1 d . . .
C21 C 0.4499(2) -0.0635(3) 0.12802(17) 0.0314(8) Uani 1 1 d . . .
H21A H 0.4112 -0.0397 0.0892 0.047 Uiso 1 1 calc R . .
H21B H 0.4365 -0.1532 0.1430 0.047 Uiso 1 1 calc R . .
H21C H 0.5072 -0.0623 0.1166 0.047 Uiso 1 1 calc R . .
C22 C 0.5111(2) 0.1967(3) 0.11799(15) 0.0245(7) Uani 1 1 d . . .
C23 C 0.5980(2) 0.1915(4) 0.12176(15) 0.0285(7) Uani 1 1 d . . .
C24 C 0.6351(3) 0.2329(4) 0.06673(18) 0.0356(8) Uani 1 1 d . . .
H24 H 0.6940 0.2281 0.0674 0.043 Uiso 1 1 calc R . .
C25 C 0.5872(3) 0.2807(4) 0.01138(18) 0.0360(9) Uani 1 1 d . . .
H25 H 0.6136 0.3107 -0.0252 0.043 Uiso 1 1 calc R . .
C26 C 0.5018(3) 0.2855(3) 0.00854(17) 0.0347(9) Uani 1 1 d . . .
H26 H 0.4699 0.3192 -0.0299 0.042 Uiso 1 1 calc R . .
C27 C 0.4611(2) 0.2417(3) 0.06133(16) 0.0272(7) Uani 1 1 d . . .
C28 C 0.6531(2) 0.1427(4) 0.18248(18) 0.0344(8) Uani 1 1 d . . .
H28 H 0.6170 0.1297 0.2186 0.041 Uiso 1 1 calc R . .
C29 C 0.7200(3) 0.2438(5) 0.2057(2) 0.0607(13) Uani 1 1 d . . .
H29A H 0.7585 0.2534 0.1722 0.091 Uiso 1 1 calc R . .
H29B H 0.7509 0.2130 0.2471 0.091 Uiso 1 1 calc R . .
H29C H 0.6940 0.3303 0.2128 0.091 Uiso 1 1 calc R . .
C30 C 0.6940(4) 0.0092(5) 0.1701(3) 0.0623(13) Uani 1 1 d . . .
H30A H 0.6507 -0.0579 0.1578 0.093 Uiso 1 1 calc R . .
H30B H 0.7286 -0.0195 0.2102 0.093 Uiso 1 1 calc R . .
H30C H 0.7291 0.0192 0.1343 0.093 Uiso 1 1 calc R . .
C31 C 0.3667(2) 0.2453(4) 0.05481(17) 0.0332(8) Uani 1 1 d . . .
H31 H 0.3483 0.2024 0.0949 0.040 Uiso 1 1 calc R . .
C32 C 0.3291(3) 0.1652(4) -0.00576(18) 0.0409(9) Uani 1 1 d . . .
H32A H 0.3448 0.2071 -0.0459 0.061 Uiso 1 1 calc R . .
H32B H 0.2681 0.1640 -0.0073 0.061 Uiso 1 1 calc R . .
H32C H 0.3504 0.0733 -0.0027 0.061 Uiso 1 1 calc R . .
C33 C 0.3337(3) 0.3894(4) 0.0511(2) 0.0423(9) Uani 1 1 d . . .
H33A H 0.3595 0.4401 0.0892 0.063 Uiso 1 1 calc R . .
H33B H 0.2730 0.3886 0.0514 0.063 Uiso 1 1 calc R . .
H33C H 0.3476 0.4315 0.0105 0.063 Uiso 1 1 calc R . .

loop_
_atom_site_aniso_label
_atom_site_aniso_U_11
_atom_site_aniso_U_22
_atom_site_aniso_U_33
_atom_site_aniso_U_23
_atom_site_aniso_U_13
_atom_site_aniso_U_12
Sn1 0.02746(13) 0.01950(10) 0.02160(11) 0.00004(9) 0.00222(8) 0.00089(10)
Fe1 0.0338(3) 0.0205(2) 0.0337(3) -0.00247(19) 0.0036(2) -0.0013(2)
O1 0.057(2) 0.0561(18) 0.0344(15) 0.0025(13) -0.0051(14) -0.0171(15)
O2 0.038(2) 0.0398(17) 0.117(3) -0.0031(17) 0.0013(19) 0.0085(14)
O3 0.0447(18) 0.0276(14) 0.088(2) -0.0100(15) -0.0025(16) -0.0042(14)
O4 0.084(3) 0.0442(17) 0.0418(16) 0.0050(13) 0.0251(17) -0.0104(16)
O5 0.0290(13) 0.0301(12) 0.0305(12) 0.0038(11) 0.0015(10) 0.0044(11)
N1 0.0260(15) 0.0224(13) 0.0211(12) 0.0002(10) 0.0011(11) 0.0009(11)
N2 0.0246(15) 0.0218(14) 0.0185(12) -0.0006(10) 0.0011(11) 0.0013(11)
C1 0.038(2) 0.0309(18) 0.034(2) -0.0048(15) 0.0068(17) -0.0090(16)
C2 0.048(3) 0.0180(17) 0.072(3) -0.0035(17) 0.003(2) -0.0073(18)
C3 0.032(2) 0.032(2) 0.054(2) -0.0020(17) 0.0038(18) 0.0046(16)
C4 0.052(3) 0.0226(17) 0.038(2) 0.0016(15) 0.0019(19) -0.0068(16)
C5 0.0277(19) 0.0268(17) 0.0184(15) 0.0033(12) 0.0003(13) -0.0018(13)
C6 0.0302(19) 0.0276(17) 0.0262(16) 0.0038(13) 0.0059(14) -0.0005(14)
C7 0.043(2) 0.0335(19) 0.0244(16) -0.0019(13) 0.0077(15) -0.0005(16)
C8 0.045(2) 0.040(2) 0.0225(16) -0.0008(15) 0.0009(15) -0.0058(18)
C9 0.033(2) 0.035(2) 0.0273(17) 0.0029(14) -0.0037(15) -0.0022(15)
C10 0.032(2) 0.0274(17) 0.0270(16) 0.0037(13) 0.0022(14) 0.0002(14)
C11 0.030(2) 0.042(2) 0.0310(17) -0.0020(15) 0.0054(15) 0.0066(16)
C12 0.050(3) 0.049(3) 0.067(3) -0.007(2) -0.008(2) 0.016(2)
C13 0.035(3) 0.081(4) 0.084(4) 0.028(3) 0.012(3) 0.001(2)
C14 0.031(2) 0.038(2) 0.0302(18) -0.0014(15) -0.0002(15) 0.0058(16)
C15 0.042(3) 0.066(3) 0.038(2) -0.0088(19) 0.0094(19) 0.000(2)
C16 0.065(3) 0.049(3) 0.059(3) 0.013(2) 0.011(2) 0.022(2)
C17 0.042(2) 0.0346(19) 0.0326(19) 0.0036(15) 0.0064(17) -0.0068(17)
C18 0.0240(18) 0.0254(16) 0.0258(16) 0.0030(13) 0.0029(13) -0.0002(13)
C19 0.0274(19) 0.0186(15) 0.0303(17) -0.0004(12) 0.0016(14) -0.0043(13)
C20 0.0246(18) 0.0195(15) 0.0276(16) 0.0005(12) 0.0002(14) -0.0002(13)
C21 0.040(2) 0.0249(17) 0.0300(17) -0.0031(13) 0.0056(16) -0.0038(15)
C22 0.0321(19) 0.0212(15) 0.0210(14) -0.0047(12) 0.0063(13) -0.0027(14)
C23 0.0308(19) 0.0294(17) 0.0256(16) -0.0046(14) 0.0044(14) -0.0038(16)
C24 0.034(2) 0.041(2) 0.0333(19) -0.0015(15) 0.0112(17) -0.0034(16)
C25 0.046(2) 0.036(2) 0.0278(18) 0.0006(14) 0.0126(17) -0.0055(16)
C26 0.046(2) 0.0345(19) 0.0242(17) 0.0032(14) 0.0065(16) 0.0004(16)
C27 0.035(2) 0.0226(16) 0.0238(16) -0.0006(13) 0.0030(15) -0.0008(14)
C28 0.027(2) 0.046(2) 0.0299(18) 0.0026(15) 0.0032(15) -0.0016(16)
C29 0.054(3) 0.067(3) 0.056(3) 0.009(2) -0.017(2) -0.021(2)
C30 0.069(4) 0.057(3) 0.057(3) 0.006(2) -0.011(3) 0.015(2)
C31 0.038(2) 0.0353(19) 0.0256(18) 0.0049(14) 0.0012(16) -0.0001(16)
C32 0.044(2) 0.042(2) 0.0349(19) 0.0020(16) -0.0047(17) -0.0049(18)
C33 0.044(3) 0.044(2) 0.038(2) 0.0063(17) 0.0024(18) 0.0063(19)

loop_
_atom_type_symbol
_atom_type_description
_atom_type_scat_dispersion_real
_atom_type_scat_dispersion_imag
_atom_type_scat_source
C C 0.0033 0.0016 'International Tables Vol C Tables 4.2.6.8 and 6.1.1.4'
H H 0.0000 0.0000 'International Tables Vol C Tables 4.2.6.8 and 6.1.1.4'
N N 0.0061 0.0033 'International Tables Vol C Tables 4.2.6.8 and 6.1.1.4'
O O 0.0106 0.0060 'International Tables Vol C Tables 4.2.6.8 and 6.1.1.4'
Fe Fe 0.3463 0.8444 'International Tables Vol C Tables 4.2.6.8 and 6.1.1.4'
Sn Sn -0.6537 1.4246 'International Tables Vol C Tables 4.2.6.8 and 6.1.1.4'

loop_
_geom_angle_atom_site_label_1
_geom_angle_atom_site_label_2
_geom_angle_atom_site_label_3
_geom_angle
_geom_angle_site_symmetry_1
_geom_angle_site_symmetry_3
_geom_angle_publ_flag
O5 Sn1 N2 97.00(10) . . ?
O5 Sn1 N1 97.12(10) . . ?
N2 Sn1 N1 88.41(10) . . ?
O5 Sn1 Fe1 115.24(7) . . ?
N2 Sn1 Fe1 126.49(7) . . ?
N1 Sn1 Fe1 125.31(7) . . ?
C3 Fe1 C4 89.79(17) . . ?
C3 Fe1 C2 93.17(17) . . ?
C4 Fe1 C2 118.0(2) . . ?
C3 Fe1 C1 88.79(17) . . ?
C4 Fe1 C1 118.85(19) . . ?
C2 Fe1 C1 123.1(2) . . ?
C3 Fe1 Sn1 177.04(13) . . ?
C4 Fe1 Sn1 92.97(11) . . ?
C2 Fe1 Sn1 84.58(12) . . ?
C1 Fe1 Sn1 90.82(11) . . ?
C18 N1 C5 121.5(3) . . ?
C18 N1 Sn1 119.3(2) . . ?
C5 N1 Sn1 119.07(19) . . ?
C20 N2 C22 121.1(3) . . ?
C20 N2 Sn1 119.7(2) . . ?
C22 N2 Sn1 118.12(19) . . ?
O1 C1 Fe1 173.5(3) . . ?
O2 C2 Fe1 176.5(3) . . ?
O3 C3 Fe1 179.2(4) . . ?
O4 C4 Fe1 173.3(3) . . ?
C6 C5 C10 121.9(3) . . ?
C6 C5 N1 119.2(3) . . ?
C10 C5 N1 118.9(3) . . ?
C7 C6 C5 117.9(3) . . ?
C7 C6 C11 119.2(3) . . ?
C5 C6 C11 122.7(3) . . ?
C8 C7 C6 120.9(3) . . ?
C9 C8 C7 120.4(3) . . ?
C8 C9 C10 121.0(3) . . ?
C9 C10 C5 117.9(3) . . ?
C9 C10 C14 118.8(3) . . ?
C5 C10 C14 123.2(3) . . ?
C12 C11 C13 110.7(4) . . ?
C12 C11 C6 113.4(3) . . ?
C13 C11 C6 109.5(3) . . ?
C15 C14 C10 111.0(3) . . ?
C15 C14 C16 110.0(4) . . ?
C10 C14 C16 111.6(3) . . ?
N1 C18 C19 123.2(3) . . ?
N1 C18 C17 120.2(3) . . ?
C19 C18 C17 116.5(3) . . ?
C20 C19 C18 129.6(3) . . ?
N2 C20 C19 124.2(3) . . ?
N2 C20 C21 118.1(3) . . ?
C19 C20 C21 117.7(3) . . ?
C23 C22 C27 122.3(3) . . ?
C23 C22 N2 119.1(3) . . ?
C27 C22 N2 118.5(3) . . ?
C24 C23 C22 117.7(3) . . ?
C24 C23 C28 119.2(3) . . ?
C22 C23 C28 123.0(3) . . ?
C25 C24 C23 120.7(4) . . ?
C26 C25 C24 120.8(3) . . ?
C25 C26 C27 121.0(3) . . ?
C26 C27 C22 117.4(3) . . ?
C26 C27 C31 118.8(3) . . ?
C22 C27 C31 123.8(3) . . ?
C29 C28 C23 111.7(3) . . ?
C29 C28 C30 109.3(4) . . ?
C23 C28 C30 111.7(3) . . ?
C27 C31 C33 111.5(3) . . ?
C27 C31 C32 111.0(3) . . ?
C33 C31 C32 110.3(3) . . ?

loop_
_geom_bond_atom_site_label_1
_geom_bond_atom_site_label_2
_geom_bond_distance
_geom_bond_site_symmetry_2
_geom_bond_publ_flag
Sn1 O5 2.003(2) . ?
Sn1 N2 2.125(2) . ?
Sn1 N1 2.130(3) . ?
Sn1 Fe1 2.4720(7) . ?
Fe1 C3 1.776(4) . ?
Fe1 C4 1.788(4) . ?
Fe1 C2 1.789(5) . ?
Fe1 C1 1.796(4) . ?
O1 C1 1.146(5) . ?
O2 C2 1.166(5) . ?
O3 C3 1.145(5) . ?
O4 C4 1.150(5) . ?
N1 C18 1.341(4) . ?
N1 C5 1.454(4) . ?
N2 C20 1.334(4) . ?
N2 C22 1.455(4) . ?
C5 C6 1.398(5) . ?
C5 C10 1.404(5) . ?
C6 C7 1.396(5) . ?
C6 C11 1.522(5) . ?
C7 C8 1.381(6) . ?
C8 C9 1.377(5) . ?
C9 C10 1.396(5) . ?
C10 C14 1.525(5) . ?
C11 C12 1.518(6) . ?
C11 C13 1.520(6) . ?
C14 C15 1.521(6) . ?
C14 C16 1.533(5) . ?
C17 C18 1.501(5) . ?
C18 C19 1.399(5) . ?
C19 C20 1.392(5) . ?
C20 C21 1.508(4) . ?
C22 C23 1.397(5) . ?
C22 C27 1.407(5) . ?
C23 C24 1.396(5) . ?
C23 C28 1.521(5) . ?
C24 C25 1.380(6) . ?
C25 C26 1.373(6) . ?
C26 C27 1.397(5) . ?
C27 C31 1.512(5) . ?
C28 C29 1.515(6) . ?
C28 C30 1.523(6) . ?
C31 C33 1.535(5) . ?
C31 C32 1.540(5) . ?
